data_7215347
loop_
_publ_author_name
'Chen, Peng'
'Chen, Han'
'Yan, Pengfei'
'Wang, Yan'
'Li, Guangming'

_publ_section_title
;
 Effect of lanthanide contraction and rigid ligand on the structure of
 salen-type lanthanide complexes
;
_journal_issue 20
_journal_name_full CrystEngComm
_journal_page_first 6237
_journal_paper_doi 10.1039/c1ce05501a
_journal_volume 13
_journal_year 2011
_chemical_formula_sum 'C52 H58 Cl4 Lu4 N4 O22 Zn'
_chemical_formula_weight 1998.09
_chemical_name_systematic
;
?
;
_space_group_IT_number 2
_symmetry_cell_setting triclinic
_symmetry_space_group_name_Hall '-P 1'
_symmetry_space_group_name_H-M 'P -1'
_atom_sites_solution_hydrogens geom
_atom_sites_solution_primary direct
_atom_sites_solution_secondary difmap
_audit_creation_method SHELXL-97
_cell_angle_alpha 116.241(7)
_cell_angle_beta 91.775(8)
_cell_angle_gamma 104.446(8)
_cell_formula_units_Z 1
_cell_length_a 11.979(6)
_cell_length_b 13.200(7)
_cell_length_c 13.260(7)
_cell_measurement_temperature 293(2)
_cell_volume 1796.9(16)
_computing_cell_refinement SAINT-plus
_computing_data_collection SMART
_computing_data_reduction SAINT-plus
_computing_molecular_graphics SHELXL97
_computing_structure_refinement SHELXL97
_computing_structure_solution SHELXS97
_diffrn_ambient_temperature 293(2)
_diffrn_detector_area_resol_mean 0
_diffrn_measured_fraction_theta_full 0.964
_diffrn_measured_fraction_theta_max 0.964
_diffrn_measurement_device_type 'Bruker SMART1000 CCD'
_diffrn_measurement_method \w
_diffrn_radiation_monochromator graphite
_diffrn_radiation_source 'fine-focus sealed tube'
_diffrn_radiation_type MoK\a
_diffrn_radiation_wavelength 0.71073
_diffrn_reflns_av_R_equivalents 0.0385
_diffrn_reflns_av_sigmaI/netI 0.0511
_diffrn_reflns_limit_h_max 15
_diffrn_reflns_limit_h_min -15
_diffrn_reflns_limit_k_max 15
_diffrn_reflns_limit_k_min -17
_diffrn_reflns_limit_l_max 17
_diffrn_reflns_limit_l_min -17
_diffrn_reflns_number 17316
_diffrn_reflns_theta_full 27.48
_diffrn_reflns_theta_max 27.48
_diffrn_reflns_theta_min 3.03
_diffrn_standards_decay_% 0
_diffrn_standards_interval_count 0
_diffrn_standards_interval_time 0
_diffrn_standards_number 0
_exptl_absorpt_coefficient_mu 5.988
_exptl_absorpt_correction_T_max 0.583
_exptl_absorpt_correction_T_min 0.492
_exptl_absorpt_correction_type multi-scan
_exptl_absorpt_process_details SADABS
_exptl_crystal_colour colorless
_exptl_crystal_density_diffrn 1.846
_exptl_crystal_density_method 'not measured'
_exptl_crystal_description block
_exptl_crystal_F_000 956
_exptl_crystal_size_max 0.12
_exptl_crystal_size_mid 0.10
_exptl_crystal_size_min 0.09
_refine_diff_density_max 2.414
_refine_diff_density_min -1.610
_refine_diff_density_rms 0.172
_refine_ls_extinction_method none
_refine_ls_goodness_of_fit_ref 1.049
_refine_ls_hydrogen_treatment constr
_refine_ls_matrix_type full
_refine_ls_number_parameters 410
_refine_ls_number_reflns 7932
_refine_ls_number_restraints 7
_refine_ls_restrained_S_all 1.102
_refine_ls_R_factor_all 0.0662
_refine_ls_R_factor_gt 0.0454
_refine_ls_shift/su_max 0.059
_refine_ls_shift/su_mean 0.001
_refine_ls_structure_factor_coef Fsqd
_refine_ls_weighting_details 'calc w=1/[\s^2^(Fo^2^)+(0.0478P)^2^+10.2273P] where P=(Fo^2^+2Fc^2^)/3'
_refine_ls_weighting_scheme calc
_refine_ls_wR_factor_gt 0.1106
_refine_ls_wR_factor_ref 0.1210
_reflns_number_gt 5931
_reflns_number_total 7932
_reflns_threshold_expression >2sigma(I)
_cod_data_source_file c1ce05501a.txt
_cod_data_source_block cd
_cod_original_sg_symbol_H-M P-1
_cod_database_code 7215347

loop_
_symmetry_equiv_pos_as_xyz
'x, y, z'
'-x, -y, -z'

loop_
_atom_site_label
_atom_site_type_symbol
_atom_site_fract_x
_atom_site_fract_y
_atom_site_fract_z
_atom_site_U_iso_or_equiv
_atom_site_adp_type
_atom_site_occupancy
_atom_site_symmetry_multiplicity
_atom_site_calc_flag
_atom_site_refinement_flags
Lu1 Lu 0.09003(3) 0.40325(3) 0.50032(3) 0.03693(11) Uani 1 1 d .
Zn1 Zn 0.4881(3) 0.0504(4) 0.5949(4) 0.1042(12) Uani 0.50 1 d PD
C1 C -0.0544(15) 0.6483(12) 0.1009(11) 0.095(5) Uani 1 1 d .
H1A H -0.0390 0.6860 0.0557 0.114 Uiso 1 1 calc R
C2 C -0.1195(14) 0.5284(12) 0.0530(11) 0.090(4) Uani 1 1 d .
H2A H -0.1533 0.4887 -0.0235 0.108 Uiso 1 1 calc R
C3 C -0.0141(12) 0.7083(11) 0.2161(11) 0.079(4) Uani 1 1 d .
H3A H 0.0243 0.7889 0.2503 0.095 Uiso 1 1 calc R
C4 C -0.4510(10) 0.0094(12) -0.1322(10) 0.075(4) Uani 1 1 d .
H4A H -0.5105 -0.0075 -0.1892 0.090 Uiso 1 1 calc R
C5 C 0.0771(11) 0.8256(9) 0.4501(10) 0.074(3) Uani 1 1 d .
H5A H 0.1445 0.8323 0.4134 0.110 Uiso 1 1 calc R
H5B H 0.1018 0.8531 0.5297 0.110 Uiso 1 1 calc R
H5C H 0.0318 0.8727 0.4413 0.110 Uiso 1 1 calc R
C6 C -0.4288(11) -0.0817(12) -0.1183(10) 0.084(4) Uani 1 1 d .
H6A H -0.4737 -0.1594 -0.1645 0.101 Uiso 1 1 calc R
C7 C -0.0906(7) 0.5283(7) 0.2351(7) 0.0408(19) Uani 1 1 d .
C8 C -0.0304(9) 0.6493(9) 0.2823(9) 0.055(2) Uani 1 1 d .
C9 C 0.0291(8) 0.1373(8) 0.2935(8) 0.044(2) Uani 1 1 d .
C10 C -0.1127(9) 0.0252(8) 0.1060(8) 0.052(2) Uani 1 1 d .
H10A H -0.1330 -0.0443 0.0374 0.063 Uiso 1 1 calc R
C11 C -0.0131(8) 0.0422(7) 0.1835(8) 0.046(2) Uani 1 1 d .
C12 C 0.1299(9) 0.1422(8) 0.3539(9) 0.050(2) Uani 1 1 d .
C13 C -0.1346(9) 0.4679(9) 0.1175(8) 0.052(2) Uani 1 1 d .
C14 C -0.2966(8) 0.1499(9) 0.0197(8) 0.050(2) Uani 1 1 d .
C15 C -0.3388(10) -0.0560(9) -0.0345(9) 0.065(3) Uani 1 1 d .
H15A H -0.3235 -0.1169 -0.0245 0.078 Uiso 1 1 calc R
C16 C 0.4790(11) 0.5833(14) 0.6575(15) 0.128(8) Uani 1 1 d .
H16A H 0.5265 0.6496 0.6508 0.192 Uiso 1 1 calc R
H16B H 0.4918 0.5120 0.6016 0.192 Uiso 1 1 calc R
H16C H 0.4995 0.5928 0.7324 0.192 Uiso 1 1 calc R
C17 C 0.0462(10) -0.0460(8) 0.1406(9) 0.053(2) Uani 1 1 d .
H17A H 0.0174 -0.1104 0.0688 0.063 Uiso 1 1 calc R
C18 C -0.2007(9) 0.3435(8) 0.0554(7) 0.051(2) Uani 1 1 d .
H18A H -0.2290 0.3151 -0.0212 0.061 Uiso 1 1 calc R
C19 C -0.2714(8) 0.0592(8) 0.0344(8) 0.050(2) Uani 1 1 d .
C20 C -0.3867(8) 0.1245(10) -0.0634(9) 0.060(3) Uani 1 1 d .
H20A H -0.4036 0.1852 -0.0726 0.071 Uiso 1 1 calc R
C21 C 0.1434(11) -0.0382(9) 0.2017(10) 0.062(3) Uani 1 1 d .
H21A H 0.1813 -0.0961 0.1713 0.075 Uiso 1 1 calc R
C22 C 0.1867(9) 0.0569(9) 0.3105(9) 0.057(3) Uani 1 1 d .
H22A H 0.2532 0.0625 0.3531 0.068 Uiso 1 1 calc R
C23 C 0.2488(12) 0.2388(12) 0.5402(11) 0.086(4) Uani 1 1 d .
H23A H 0.2211 0.1674 0.5464 0.129 Uiso 1 1 calc R
H23B H 0.2579 0.3057 0.6134 0.129 Uiso 1 1 calc R
H23C H 0.3228 0.2423 0.5139 0.129 Uiso 1 1 calc R
C24 C 0.3522(8) 0.5765(10) 0.6384(9) 0.059(3) Uani 1 1 d .
C25 C 0.2149(10) 0.3561(14) 0.1658(10) 0.090(5) Uani 1 1 d .
H25A H 0.1822 0.3143 0.0863 0.134 Uiso 1 1 calc R
H25B H 0.2653 0.3168 0.1816 0.134 Uiso 1 1 calc R
H25C H 0.2591 0.4354 0.1850 0.134 Uiso 1 1 calc R
C26 C 0.1162(8) 0.3589(8) 0.2371(8) 0.048(2) Uani 1 1 d .
N1 N -0.2240(6) 0.2692(7) 0.0941(6) 0.0455(18) Uani 1 1 d .
N2 N -0.1753(7) 0.0945(6) 0.1211(6) 0.0449(17) Uani 1 1 d .
O1 O 0.0964(5) 0.5910(4) 0.5356(5) 0.0341(12) Uani 1 1 d .
H1B H 0.1490 0.6189 0.4921 0.041 Uiso 1 1 calc R
O2 O 0.0155(5) 0.3120(6) 0.1869(6) 0.0499(15) Uani 1 1 d .
O9 O 0.1472(6) 0.4108(6) 0.3442(5) 0.0539(17) Uani 1 1 d .
O4 O -0.1017(5) 0.4816(5) 0.3059(5) 0.0409(13) Uani 1 1 d .
O7 O 0.2831(5) 0.4808(6) 0.5613(6) 0.0558(18) Uani 1 1 d .
O10 O 0.3242(5) 0.6671(5) 0.6974(6) 0.0495(16) Uani 1 1 d .
O5 O 0.0069(6) 0.7036(5) 0.3987(6) 0.0535(16) Uani 1 1 d .
O3 O -0.0199(5) 0.2247(5) 0.3436(5) 0.0401(13) Uani 1 1 d .
O6 O 0.1656(6) 0.2405(5) 0.4600(6) 0.0564(18) Uani 1 1 d .
Cl1 Cl 0.5104(5) -0.1069(8) 0.5588(5) 0.309(7) Uani 1 1 d D
Cl2 Cl 0.6541(7) 0.2001(9) 0.7123(8) 0.131(4) Uani 0.50 1 d PD
Cl3 Cl 0.3253(6) 0.0742(6) 0.6726(8) 0.095(2) Uani 0.50 1 d PD
O1W O 0.2808(12) 0.6533(10) 0.4212(11) 0.131(4) Uani 1 1 d .
Lu2 Lu -0.14955(3) 0.28948(3) 0.27297(3) 0.03670(11) Uani 1 1 d .
O8 O -0.2730(6) 0.1625(6) 0.3266(6) 0.0575(17) Uani 1 1 d .
H8A H -0.3287 0.1881 0.3543 0.069 Uiso 1 1 d R
H8B H -0.2800 0.0901 0.3048 0.069 Uiso 1 1 d R

loop_
_atom_site_aniso_label
_atom_site_aniso_U_11
_atom_site_aniso_U_22
_atom_site_aniso_U_33
_atom_site_aniso_U_23
_atom_site_aniso_U_13
_atom_site_aniso_U_12
Lu1 0.0385(2) 0.03207(18) 0.0290(2) 0.00680(15) -0.00752(14) 0.00772(15)
Zn1 0.0710(19) 0.158(4) 0.107(3) 0.084(3) 0.018(2) 0.030(2)
C1 0.162(15) 0.065(8) 0.056(8) 0.037(7) -0.011(8) 0.016(9)
C2 0.131(12) 0.077(9) 0.050(7) 0.034(7) -0.020(7) 0.008(8)
C3 0.107(10) 0.058(7) 0.066(8) 0.037(6) -0.013(7) 0.000(7)
C4 0.054(6) 0.085(9) 0.039(6) 0.006(6) -0.015(5) -0.008(6)
C5 0.095(9) 0.044(6) 0.060(7) 0.020(5) -0.012(6) -0.006(6)
C6 0.065(7) 0.071(8) 0.049(7) -0.009(6) -0.019(6) -0.019(6)
C7 0.044(5) 0.037(4) 0.035(5) 0.017(4) -0.009(4) 0.001(4)
C8 0.069(6) 0.051(5) 0.040(5) 0.021(5) -0.005(5) 0.013(5)
C9 0.046(5) 0.041(5) 0.041(5) 0.016(4) 0.007(4) 0.009(4)
C10 0.062(6) 0.035(4) 0.035(5) 0.003(4) 0.004(4) 0.001(4)
C11 0.053(5) 0.033(4) 0.042(5) 0.010(4) 0.005(4) 0.009(4)
C12 0.057(6) 0.038(5) 0.052(6) 0.018(4) 0.006(5) 0.017(4)
C13 0.067(6) 0.050(5) 0.031(5) 0.017(4) -0.011(4) 0.008(5)
C14 0.045(5) 0.050(5) 0.031(5) 0.008(4) -0.006(4) -0.001(4)
C15 0.068(7) 0.046(5) 0.050(6) 0.005(5) 0.004(5) 0.000(5)
C16 0.049(7) 0.099(11) 0.145(15) -0.025(10) -0.035(8) 0.033(7)
C17 0.079(7) 0.031(4) 0.044(6) 0.012(4) 0.015(5) 0.019(5)
C18 0.066(6) 0.049(5) 0.023(4) 0.013(4) -0.011(4) 0.004(5)
C19 0.047(5) 0.046(5) 0.031(5) 0.002(4) -0.006(4) 0.001(4)
C20 0.048(5) 0.064(6) 0.043(6) 0.017(5) -0.014(4) -0.003(5)
C21 0.083(8) 0.054(6) 0.066(7) 0.029(6) 0.033(6) 0.041(6)
C22 0.057(6) 0.053(6) 0.060(7) 0.025(5) 0.005(5) 0.019(5)
C23 0.107(10) 0.082(9) 0.069(8) 0.022(7) -0.015(7) 0.056(8)
C24 0.042(5) 0.064(6) 0.050(6) 0.007(5) -0.010(4) 0.020(5)
C25 0.055(6) 0.137(13) 0.041(6) 0.022(7) -0.002(5) 0.008(7)
C26 0.046(5) 0.045(5) 0.039(5) 0.012(4) 0.002(4) 0.005(4)
N1 0.044(4) 0.048(4) 0.026(4) 0.007(3) -0.009(3) 0.005(3)
N2 0.047(4) 0.037(4) 0.033(4) 0.007(3) -0.002(3) 0.004(3)
O1 0.038(3) 0.028(3) 0.028(3) 0.008(2) -0.003(2) 0.007(2)
O2 0.040(3) 0.059(4) 0.047(4) 0.021(3) 0.003(3) 0.014(3)
O9 0.060(4) 0.046(4) 0.031(3) 0.006(3) 0.003(3) 0.000(3)
O4 0.047(3) 0.038(3) 0.028(3) 0.011(3) -0.008(2) 0.006(3)
O7 0.040(3) 0.054(4) 0.046(4) 0.002(3) -0.009(3) 0.011(3)
O10 0.041(3) 0.042(3) 0.049(4) 0.010(3) 0.000(3) 0.008(3)
O5 0.066(4) 0.038(3) 0.039(4) 0.014(3) -0.009(3) -0.005(3)
O3 0.046(3) 0.030(3) 0.033(3) 0.006(2) -0.005(3) 0.010(3)
O6 0.058(4) 0.040(3) 0.058(4) 0.008(3) -0.015(3) 0.024(3)
Cl1 0.135(5) 0.64(2) 0.112(5) 0.087(8) 0.023(4) 0.224(9)
Cl2 0.090(5) 0.210(11) 0.155(9) 0.149(9) 0.017(6) 0.023(6)
Cl3 0.083(4) 0.089(5) 0.154(8) 0.086(5) 0.026(5) 0.038(4)
O1W 0.159(11) 0.108(9) 0.136(11) 0.067(8) 0.068(9) 0.030(8)
Lu2 0.03685(19) 0.03204(18) 0.02698(19) 0.00567(14) -0.00695(14) 0.00361(15)
O8 0.056(4) 0.049(4) 0.058(5) 0.021(3) 0.005(3) 0.008(3)

loop_
_atom_type_symbol
_atom_type_description
_atom_type_scat_dispersion_real
_atom_type_scat_dispersion_imag
_atom_type_scat_source
C C 0.0033 0.0016 'International Tables Vol C Tables 4.2.6.8 and 6.1.1.4'
H H 0.0000 0.0000 'International Tables Vol C Tables 4.2.6.8 and 6.1.1.4'
Cl Cl 0.1484 0.1585 'International Tables Vol C Tables 4.2.6.8 and 6.1.1.4'
Lu Lu -0.4720 5.8584 'International Tables Vol C Tables 4.2.6.8 and 6.1.1.4'
N N 0.0061 0.0033 'International Tables Vol C Tables 4.2.6.8 and 6.1.1.4'
O O 0.0106 0.0060 'International Tables Vol C Tables 4.2.6.8 and 6.1.1.4'
Zn Zn 0.2839 1.4301 'International Tables Vol C Tables 4.2.6.8 and 6.1.1.4'

loop_
_geom_angle_atom_site_label_1
_geom_angle_atom_site_label_2
_geom_angle_atom_site_label_3
_geom_angle
_geom_angle_site_symmetry_1
_geom_angle_site_symmetry_3
O9 Lu1 O7 80.7(3) . .
O9 Lu1 O1 77.1(2) . .
O7 Lu1 O1 84.3(2) . .
O9 Lu1 O1 96.0(2) . 2_566
O7 Lu1 O1 155.1(2) . 2_566
O1 Lu1 O1 71.0(2) . 2_566
O9 Lu1 O4 142.5(2) . 2_566
O7 Lu1 O4 77.2(2) . 2_566
O1 Lu1 O4 71.0(2) . 2_566
O1 Lu1 O4 91.8(2) 2_566 2_566
O9 Lu1 O3 73.5(2) . .
O7 Lu1 O3 131.2(2) . .
O1 Lu1 O3 127.21(19) . .
O1 Lu1 O3 69.72(19) 2_566 .
O4 Lu1 O3 142.7(2) 2_566 .
O9 Lu1 O6 90.2(3) . .
O7 Lu1 O6 73.8(2) . .
O1 Lu1 O6 156.2(2) . .
O1 Lu1 O6 131.1(2) 2_566 .
O4 Lu1 O6 111.8(2) 2_566 .
O3 Lu1 O6 65.8(2) . .
O9 Lu1 O5 152.5(2) . 2_566
O7 Lu1 O5 112.4(3) . 2_566
O1 Lu1 O5 126.7(2) . 2_566
O1 Lu1 O5 81.7(2) 2_566 2_566
O4 Lu1 O5 65.0(2) 2_566 2_566
O3 Lu1 O5 80.1(2) . 2_566
O6 Lu1 O5 71.8(3) . 2_566
O9 Lu1 Lu2 67.35(18) . .
O7 Lu1 Lu2 148.01(19) . .
O1 Lu1 Lu2 89.21(13) . .
O1 Lu1 Lu2 38.13(13) 2_566 .
O4 Lu1 Lu2 129.81(15) 2_566 .
O3 Lu1 Lu2 39.03(13) . .
O6 Lu1 Lu2 104.46(16) . .
O5 Lu1 Lu2 96.56(16) 2_566 .
O9 Lu1 Lu2 107.48(17) . 2_566
O7 Lu1 Lu2 71.22(16) . 2_566
O1 Lu1 Lu2 35.97(14) . 2_566
O1 Lu1 Lu2 86.61(13) 2_566 2_566
O4 Lu1 Lu2 36.36(14) 2_566 2_566
O3 Lu1 Lu2 156.17(13) . 2_566
O6 Lu1 Lu2 137.15(16) . 2_566
O5 Lu1 Lu2 99.77(15) 2_566 2_566
Lu2 Lu1 Lu2 118.33(2) . 2_566
O9 Lu1 Lu1 85.80(18) . 2_566
O7 Lu1 Lu1 119.80(18) . 2_566
O1 Lu1 Lu1 35.54(13) . 2_566
O1 Lu1 Lu1 35.44(13) 2_566 2_566
O4 Lu1 Lu1 79.58(14) 2_566 2_566
O3 Lu1 Lu1 99.08(14) . 2_566
O6 Lu1 Lu1 164.82(16) . 2_566
O5 Lu1 Lu1 106.12(17) 2_566 2_566
Lu2 Lu1 Lu1 60.52(3) . 2_566
Lu2 Lu1 Lu1 57.81(3) 2_566 2_566
Cl1 Zn1 Cl3 112.4(3) . .
Cl1 Zn1 Cl2 109.5(3) . .
Cl3 Zn1 Cl2 111.6(4) . .
Cl1 Zn1 Zn1 68.5(3) . 2_656
Cl3 Zn1 Zn1 130.7(3) . 2_656
Cl2 Zn1 Zn1 113.9(3) . 2_656
Cl1 Zn1 Cl1 117.9(3) . 2_656
Cl3 Zn1 Cl1 108.0(3) . 2_656
Cl2 Zn1 Cl1 96.5(3) . 2_656
Zn1 Zn1 Cl1 49.3(2) 2_656 2_656
C3 C1 C2 118.3(12) . .
C3 C1 H1A 120.8 . .
C2 C1 H1A 120.8 . .
C13 C2 C1 121.5(11) . .
C13 C2 H2A 119.2 . .
C1 C2 H2A 119.2 . .
C1 C3 C8 120.6(11) . .
C1 C3 H3A 119.7 . .
C8 C3 H3A 119.7 . .
C20 C4 C6 121.0(11) . .
C20 C4 H4A 119.5 . .
C6 C4 H4A 119.5 . .
O5 C5 H5A 109.5 . .
O5 C5 H5B 109.5 . .
H5A C5 H5B 109.5 . .
O5 C5 H5C 109.5 . .
H5A C5 H5C 109.5 . .
H5B C5 H5C 109.5 . .
C4 C6 C15 119.2(11) . .
C4 C6 H6A 120.4 . .
C15 C6 H6A 120.4 . .
O4 C7 C8 116.7(8) . .
O4 C7 C13 125.9(8) . .
C8 C7 C13 117.4(8) . .
O5 C8 C3 124.0(9) . .
O5 C8 C7 114.2(8) . .
C3 C8 C7 121.8(10) . .
O3 C9 C12 117.9(8) . .
O3 C9 C11 124.3(8) . .
C12 C9 C11 117.9(8) . .
N2 C10 C11 127.6(8) . .
N2 C10 H10A 116.2 . .
C11 C10 H10A 116.2 . .
C9 C11 C17 118.7(9) . .
C9 C11 C10 125.8(8) . .
C17 C11 C10 115.5(9) . .
C22 C12 O6 124.2(9) . .
C22 C12 C9 122.5(9) . .
O6 C12 C9 113.3(7) . .
C2 C13 C7 120.2(9) . .
C2 C13 C18 115.2(9) . .
C7 C13 C18 124.6(9) . .
C20 C14 C19 120.3(9) . .
C20 C14 N1 122.7(10) . .
C19 C14 N1 117.0(8) . .
C19 C15 C6 120.8(12) . .
C19 C15 H15A 119.6 . .
C6 C15 H15A 119.6 . .
C24 C16 H16A 109.5 . .
C24 C16 H16B 109.5 . .
H16A C16 H16B 109.5 . .
C24 C16 H16C 109.5 . .
H16A C16 H16C 109.5 . .
H16B C16 H16C 109.5 . .
C21 C17 C11 121.6(9) . .
C21 C17 H17A 119.2 . .
C11 C17 H17A 119.2 . .
N1 C18 C13 127.3(8) . .
N1 C18 H18A 116.4 . .
C13 C18 H18A 116.4 . .
C15 C19 C14 119.0(10) . .
C15 C19 N2 125.0(10) . .
C14 C19 N2 116.0(8) . .
C4 C20 C14 119.7(11) . .
C4 C20 H20A 120.1 . .
C14 C20 H20A 120.1 . .
C17 C21 C22 119.9(9) . .
C17 C21 H21A 120.0 . .
C22 C21 H21A 120.0 . .
C12 C22 C21 119.3(10) . .
C12 C22 H22A 120.3 . .
C21 C22 H22A 120.3 . .
O6 C23 H23A 109.5 . .
O6 C23 H23B 109.5 . .
H23A C23 H23B 109.5 . .
O6 C23 H23C 109.5 . .
H23A C23 H23C 109.5 . .
H23B C23 H23C 109.5 . .
O10 C24 O7 125.0(8) . .
O10 C24 C16 117.0(10) . .
O7 C24 C16 118.0(9) . .
C26 C25 H25A 109.5 . .
C26 C25 H25B 109.5 . .
H25A C25 H25B 109.5 . .
C26 C25 H25C 109.5 . .
H25A C25 H25C 109.5 . .
H25B C25 H25C 109.5 . .
O2 C26 O9 125.6(9) . .
O2 C26 C25 118.1(9) . .
O9 C26 C25 116.2(9) . .
C18 N1 C14 119.0(8) . .
C18 N1 Lu2 129.2(6) . .
C14 N1 Lu2 111.6(6) . .
C10 N2 C19 118.5(8) . .
C10 N2 Lu2 129.3(6) . .
C19 N2 Lu2 112.1(6) . .
Lu2 O1 Lu1 107.8(2) 2_566 .
Lu2 O1 Lu1 103.4(2) 2_566 2_566
Lu1 O1 Lu1 109.0(2) . 2_566
Lu2 O1 H1B 112.0 2_566 .
Lu1 O1 H1B 112.0 . .
Lu1 O1 H1B 112.0 2_566 .
C26 O2 Lu2 125.1(6) . .
C26 O9 Lu1 140.5(6) . .
C7 O4 Lu2 131.4(5) . .
C7 O4 Lu1 121.6(5) . 2_566
Lu2 O4 Lu1 106.8(2) . 2_566
C24 O7 Lu1 137.2(6) . .
C24 O10 Lu2 134.8(6) . 2_566
C8 O5 C5 116.4(8) . .
C8 O5 Lu1 115.6(6) . 2_566
C5 O5 Lu1 126.4(6) . 2_566
C9 O3 Lu2 132.6(5) . .
C9 O3 Lu1 119.3(5) . .
Lu2 O3 Lu1 100.8(2) . .
C12 O6 C23 117.4(7) . .
C12 O6 Lu1 119.0(5) . .
C23 O6 Lu1 123.6(6) . .
Zn1 Cl1 Zn1 62.1(3) . 2_656
O1 Lu2 O4 71.6(2) 2_566 .
O1 Lu2 O3 71.01(19) 2_566 .
O4 Lu2 O3 120.2(2) . .
O1 Lu2 O10 84.1(2) 2_566 2_566
O4 Lu2 O10 77.5(2) . 2_566
O3 Lu2 O10 140.4(2) . 2_566
O1 Lu2 O8 84.0(2) 2_566 .
O4 Lu2 O8 140.2(2) . .
O3 Lu2 O8 78.0(2) . .
O10 Lu2 O8 68.9(2) 2_566 .
O1 Lu2 O2 108.2(2) 2_566 .
O4 Lu2 O2 75.8(2) . .
O3 Lu2 O2 73.8(2) . .
O10 Lu2 O2 145.0(2) 2_566 .
O8 Lu2 O2 143.1(2) . .
O1 Lu2 N1 146.8(2) 2_566 .
O4 Lu2 N1 77.9(2) . .
O3 Lu2 N1 138.5(2) . .
O10 Lu2 N1 76.6(2) 2_566 .
O8 Lu2 N1 112.9(3) . .
O2 Lu2 N1 75.9(2) . .
O1 Lu2 N2 145.0(2) 2_566 .
O4 Lu2 N2 140.4(2) . .
O3 Lu2 N2 77.7(2) . .
O10 Lu2 N2 112.2(2) 2_566 .
O8 Lu2 N2 74.5(3) . .
O2 Lu2 N2 76.6(2) . .
N1 Lu2 N2 68.1(3) . .
O1 Lu2 Lu1 38.47(13) 2_566 .
O4 Lu2 Lu1 83.17(14) . .
O3 Lu2 Lu1 40.17(14) . .
O10 Lu2 Lu1 122.53(16) 2_566 .
O8 Lu2 Lu1 97.07(18) . .
O2 Lu2 Lu1 76.16(16) . .
N1 Lu2 Lu1 149.34(19) . .
N2 Lu2 Lu1 116.84(19) . .
O1 Lu2 Lu1 36.18(13) 2_566 2_566
O4 Lu2 Lu1 36.83(14) . 2_566
O3 Lu2 Lu1 101.34(14) . 2_566
O10 Lu2 Lu1 71.15(15) 2_566 2_566
O8 Lu2 Lu1 109.39(18) . 2_566
O2 Lu2 Lu1 99.20(16) . 2_566
N1 Lu2 Lu1 111.02(19) . 2_566
N2 Lu2 Lu1 175.83(18) . 2_566
Lu1 Lu2 Lu1 61.67(2) . 2_566
Lu2 O8 H8A 111.7 . .
Lu2 O8 H8B 127.8 . .
H8A O8 H8B 117.7 . .

loop_
_geom_bond_atom_site_label_1
_geom_bond_atom_site_label_2
_geom_bond_distance
_geom_bond_site_symmetry_2
Lu1 O9 2.237(7) .
Lu1 O7 2.241(6) .
Lu1 O1 2.290(5) .
Lu1 O1 2.296(5) 2_566
Lu1 O4 2.313(6) 2_566
Lu1 O3 2.358(5) .
Lu1 O6 2.389(6) .
Lu1 O5 2.465(7) 2_566
Lu1 Lu2 3.5903(15) .
Lu1 Lu2 3.6930(17) 2_566
Lu1 Lu1 3.7341(15) 2_566
Zn1 Cl1 2.005(9) .
Zn1 Cl3 2.259(8) .
Zn1 Cl2 2.326(10) .
Zn1 Zn1 2.337(9) 2_656
Zn1 Cl1 2.459(8) 2_656
C1 C3 1.374(17) .
C1 C2 1.407(18) .
C1 H1A 0.9300 .
C2 C13 1.395(15) .
C2 H2A 0.9300 .
C3 C8 1.400(15) .
C3 H3A 0.9300 .
C4 C20 1.372(15) .
C4 C6 1.380(19) .
C4 H4A 0.9300 .
C5 O5 1.444(11) .
C5 H5A 0.9600 .
C5 H5B 0.9600 .
C5 H5C 0.9600 .
C6 C15 1.387(17) .
C6 H6A 0.9300 .
C7 O4 1.326(10) .
C7 C8 1.405(13) .
C7 C13 1.408(12) .
C8 O5 1.383(11) .
C9 O3 1.343(10) .
C9 C12 1.400(13) .
C9 C11 1.406(12) .
C10 N2 1.277(12) .
C10 C11 1.455(14) .
C10 H10A 0.9300 .
C11 C17 1.426(12) .
C12 C22 1.377(13) .
C12 O6 1.385(11) .
C13 C18 1.455(13) .
C14 C20 1.382(13) .
C14 C19 1.394(14) .
C14 N1 1.449(11) .
C15 C19 1.382(13) .
C15 H15A 0.9300 .
C16 C24 1.505(14) .
C16 H16A 0.9600 .
C16 H16B 0.9600 .
C16 H16C 0.9600 .
C17 C21 1.352(15) .
C17 H17A 0.9300 .
C18 N1 1.273(12) .
C18 H18A 0.9300 .
C19 N2 1.429(12) .
C20 H20A 0.9300 .
C21 C22 1.398(15) .
C21 H21A 0.9300 .
C22 H22A 0.9300 .
C23 O6 1.445(12) .
C23 H23A 0.9600 .
C23 H23B 0.9600 .
C23 H23C 0.9600 .
C24 O10 1.243(11) .
C24 O7 1.269(11) .
C25 C26 1.534(14) .
C25 H25A 0.9600 .
C25 H25B 0.9600 .
C25 H25C 0.9600 .
C26 O2 1.223(11) .
C26 O9 1.267(11) .
N1 Lu2 2.383(7) .
N2 Lu2 2.400(7) .
O1 Lu2 2.279(5) 2_566
O1 Lu1 2.296(5) 2_566
O1 H1B 0.9800 .
O2 Lu2 2.333(6) .
O4 Lu2 2.287(6) .
O4 Lu1 2.313(6) 2_566
O10 Lu2 2.304(6) 2_566
O5 Lu1 2.465(7) 2_566
O3 Lu2 2.302(6) .
Cl1 Zn1 2.459(8) 2_656
Lu2 O1 2.279(5) 2_566
Lu2 O10 2.304(6) 2_566
Lu2 O8 2.321(7) .
Lu2 Lu1 3.6930(17) 2_566
O8 H8A 0.8434 .
O8 H8B 0.8469 .

loop_
_geom_hbond_atom_site_label_D
_geom_hbond_atom_site_label_H
_geom_hbond_atom_site_label_A
_geom_hbond_distance_DH
_geom_hbond_distance_HA
_geom_hbond_distance_DA
_geom_hbond_angle_DHA
_geom_hbond_site_symmetry_A
O1 H1B O1W 0.98 1.92 2.875(12) 163.2 .
O8 H8A O1W 0.84 2.71 3.170(14) 115.6 2_566
O8 H8A Cl1 0.84 2.70 3.339(9) 133.5 2_556
O8 H8B Cl3 0.85 2.26 3.034(9) 152.9 2_556
